data_1514388
loop_
_publ_author_name
'Park, Young Jun'
'Cook, Sarah A.'
'Sickerman, Nathaniel S.'
'Sano, Yohei'
'Ziller, Joseph W.'
'Borovik, A. S.'

_publ_section_title
;
 Heterobimetallic Complexes with M(III)-(\m-OH)-M(II) Cores (M(III) = Fe,
 Mn, Ga; M(II) = Ca, Sr, and Ba): Structural, Kinetic, and Redox
 Properties.
;
_journal_issue 2
_journal_name_full 'Chemical science (Royal Society of Chemistry : 2010)'
_journal_page_first 717
_journal_page_last 726
_journal_paper_doi 10.1039/C2SC21400H
_journal_volume 4
_journal_year 2013
_chemical_formula_sum 'C45 H68 Cl2 F3 Fe N4 O15 S4 Sr'
_chemical_formula_weight 1304.64
_chemical_name_systematic
;
?
;
_space_group_IT_number 14
_symmetry_cell_setting monoclinic
_symmetry_space_group_name_Hall '-P 2ybc'
_symmetry_space_group_name_H-M 'P 1 21/c 1'
_atom_sites_solution_hydrogens mixed
_atom_sites_solution_primary direct
_atom_sites_solution_secondary difmap
_audit_creation_method SHELXTL
_cell_angle_alpha 90.00
_cell_angle_beta 98.6131(5)
_cell_angle_gamma 90.00
_cell_formula_units_Z 4
_cell_length_a 8.7949(3)
_cell_length_b 28.7099(11)
_cell_length_c 22.4440(9)
_cell_measurement_reflns_used 9843
_cell_measurement_temperature 88(2)
_cell_measurement_theta_max 28.53
_cell_measurement_theta_min 2.32
_cell_volume 5603.2(4)
_computing_cell_refinement 'Bruker SAINT'
_computing_data_collection 'Bruker APEX2'
_computing_data_reduction 'Bruker SAINT'
_computing_molecular_graphics 'Bruker SHELXTL'
_computing_publication_material 'Bruker SHELXTL'
_computing_structure_refinement 'SHELXL-97 (Sheldrick, 2008)'
_computing_structure_solution 'SHELXS-97 (Sheldrick, 2008)'
_diffrn_ambient_temperature 88(2)
_diffrn_measured_fraction_theta_full 1.000
_diffrn_measured_fraction_theta_max 0.999
_diffrn_measurement_device_type 'Bruker APEX-II CCD'
_diffrn_measurement_method '\f and \w scans'
_diffrn_radiation_monochromator graphite
_diffrn_radiation_source 'fine-focus sealed tube'
_diffrn_radiation_type MoK\a
_diffrn_radiation_wavelength 0.71073
_diffrn_reflns_av_R_equivalents 0.0331
_diffrn_reflns_av_sigmaI/netI 0.0259
_diffrn_reflns_limit_h_max 11
_diffrn_reflns_limit_h_min -11
_diffrn_reflns_limit_k_max 36
_diffrn_reflns_limit_k_min -36
_diffrn_reflns_limit_l_max 28
_diffrn_reflns_limit_l_min -28
_diffrn_reflns_number 64317
_diffrn_reflns_theta_full 25.50
_diffrn_reflns_theta_max 27.10
_diffrn_reflns_theta_min 1.84
_exptl_absorpt_coefficient_mu 1.532
_exptl_absorpt_correction_T_max 0.8257
_exptl_absorpt_correction_T_min 0.6440
_exptl_absorpt_correction_type numerical
_exptl_absorpt_process_details 'Bruker SADABS'
_exptl_crystal_colour yellow
_exptl_crystal_density_diffrn 1.547
_exptl_crystal_density_meas ?
_exptl_crystal_density_method 'not measured'
_exptl_crystal_description prism
_exptl_crystal_F_000 2700
_exptl_crystal_size_max 0.31
_exptl_crystal_size_mid 0.18
_exptl_crystal_size_min 0.13
_refine_diff_density_max 2.001
_refine_diff_density_min -0.896
_refine_diff_density_rms 0.095
_refine_ls_extinction_method none
_refine_ls_goodness_of_fit_ref 1.035
_refine_ls_hydrogen_treatment mixed
_refine_ls_matrix_type full
_refine_ls_number_parameters 675
_refine_ls_number_reflns 12345
_refine_ls_number_restraints 1
_refine_ls_restrained_S_all 1.035
_refine_ls_R_factor_all 0.0578
_refine_ls_R_factor_gt 0.0472
_refine_ls_shift/su_max 0.001
_refine_ls_shift/su_mean 0.000
_refine_ls_structure_factor_coef Fsqd
_refine_ls_weighting_details 'calc w=1/[\s^2^(Fo^2^)+(0.0649P)^2^+13.2397P] where P=(Fo^2^+2Fc^2^)/3'
_refine_ls_weighting_scheme calc
_refine_ls_wR_factor_gt 0.1234
_refine_ls_wR_factor_ref 0.1300
_reflns_number_gt 10487
_reflns_number_total 12345
_reflns_threshold_expression >2sigma(I)
_cod_data_source_file c2sc21400h.txt
_cod_data_source_block asb247
_cod_depositor_comments
;
The following automatic conversions were performed:

'_symmetry_cell_setting' value 'Monoclinic' changed to 'monoclinic'
according to
/usr/data/users/saulius/automatic-downloads/retrospective/RSC/lib/dictionaries/cif_core.dic
dictionary named 'cif_core.dic' version 2.4.2 from
2011-04-26.

'_exptl_absorpt_correction_type' value 'Numerical'
changed to 'numerical' according to
/usr/data/users/saulius/automatic-downloads/retrospective/RSC/lib/dictionaries/cif_core.dic
dictionary named 'cif_core.dic' version 2.4.2 from 2011-04-26.

Automatic conversion script
Id: cif_fix_values 2281 2013-09-26 08:29:07Z andrius 

The following automatic conversions were performed:

'_exptl_crystal_density_meas' value 'not_measured' was changed to '?'
- the value is perceived as not measured.

Automatic conversion script
Id: cif_fix_values 3008 2015-01-20 13:52:24Z robertas 

The following automatic conversions were performed:

'_atom_sites_solution_hydrogens' value 'difmap & geom' was changed to
'mixed'.

Automatic conversion script
Id: cif_fix_values 6452 2018-10-05 10:23:21Z andrius 
;
_cod_original_sg_symbol_H-M P2(1)/c
_cod_database_code 1514388

loop_
_symmetry_equiv_pos_as_xyz
'x, y, z'
'-x, y+1/2, -z+1/2'
'-x, -y, -z'
'x, -y-1/2, z-1/2'

loop_
_atom_site_label
_atom_site_type_symbol
_atom_site_fract_x
_atom_site_fract_y
_atom_site_fract_z
_atom_site_U_iso_or_equiv
_atom_site_adp_type
_atom_site_occupancy
_atom_site_symmetry_multiplicity
_atom_site_calc_flag
_atom_site_refinement_flags
_atom_site_disorder_assembly
_atom_site_disorder_group
Fe1 Fe 0.45000(5) 0.089917(14) 0.849387(19) 0.01526(10) Uani 1 1 d . . .
Sr1 Sr 0.49841(3) 0.079020(10) 0.682789(12) 0.01875(8) Uani 1 1 d . A .
O1 O 0.3351(3) 0.14250(8) 0.71999(10) 0.0248(5) Uani 1 1 d . A .
O2 O 0.0954(3) 0.16119(8) 0.75701(13) 0.0319(6) Uani 1 1 d . A .
O3 O 0.4200(3) 0.00790(8) 0.73884(10) 0.0258(5) Uani 1 1 d . A .
O4 O 0.1414(3) 0.00590(8) 0.73371(11) 0.0283(5) Uani 1 1 d . A .
O5 O 0.8376(2) 0.08490(8) 0.87438(10) 0.0216(5) Uani 1 1 d . . .
O6 O 0.8321(3) 0.03464(8) 0.96189(10) 0.0237(5) Uani 1 1 d . . .
O7 O 0.5834(2) 0.08885(8) 0.79176(10) 0.0216(5) Uani 1 1 d D A .
H7 H 0.6770(15) 0.0898(15) 0.8081(18) 0.040(12) Uiso 1 1 d D . .
N1 N 0.3002(3) 0.09420(9) 0.92380(11) 0.0174(5) Uani 1 1 d . . .
N2 N 0.3422(3) 0.15085(9) 0.82913(12) 0.0200(5) Uani 1 1 d . A .
N3 N 0.3056(3) 0.03643(9) 0.82642(11) 0.0186(5) Uani 1 1 d . A .
N4 N 0.6054(3) 0.08568(9) 0.92544(11) 0.0177(5) Uani 1 1 d . . .
S1 S 0.25970(9) 0.16670(3) 0.76446(4) 0.02049(16) Uani 1 1 d . . .
S2 S 0.28909(9) 0.00157(3) 0.77068(3) 0.02046(16) Uani 1 1 d . . .
S3 S 0.78845(8) 0.07822(3) 0.93262(3) 0.01697(15) Uani 1 1 d . . .
C1 C 0.1922(4) 0.13389(11) 0.90939(15) 0.0219(6) Uani 1 1 d . A .
H1A H 0.1591 0.1460 0.9467 0.026 Uiso 1 1 calc R . .
H1B H 0.0998 0.1235 0.8818 0.026 Uiso 1 1 calc R . .
C2 C 0.2743(4) 0.17135(11) 0.87990(15) 0.0243(7) Uani 1 1 d . . .
H2A H 0.2011 0.1964 0.8648 0.029 Uiso 1 1 calc R A .
H2B H 0.3565 0.1851 0.9097 0.029 Uiso 1 1 calc R . .
C3 C 0.3000(4) 0.22789(10) 0.76163(14) 0.0193(6) Uani 1 1 d . A .
C4 C 0.1849(4) 0.26125(11) 0.76672(15) 0.0236(7) Uani 1 1 d . . .
C5 C 0.2313(4) 0.30785(12) 0.77427(15) 0.0271(7) Uani 1 1 d . A .
H5A H 0.1554 0.3308 0.7780 0.033 Uiso 1 1 calc R . .
C6 C 0.3820(4) 0.32201(11) 0.77650(15) 0.0282(7) Uani 1 1 d . . .
C7 C 0.4907(4) 0.28866(12) 0.76834(14) 0.0255(7) Uani 1 1 d . A .
H7A H 0.5938 0.2982 0.7677 0.031 Uiso 1 1 calc R . .
C8 C 0.4542(4) 0.24153(11) 0.76106(14) 0.0218(6) Uani 1 1 d . . .
C9 C 0.0152(4) 0.25172(13) 0.76522(18) 0.0321(8) Uani 1 1 d . A .
H9A H 0.0007 0.2311 0.7987 0.048 Uiso 1 1 calc R . .
H9B H -0.0260 0.2367 0.7270 0.048 Uiso 1 1 calc R . .
H9C H -0.0390 0.2811 0.7690 0.048 Uiso 1 1 calc R . .
C10 C 0.4285(5) 0.37190(12) 0.79072(19) 0.0392(9) Uani 1 1 d . A .
H10A H 0.3469 0.3928 0.7721 0.059 Uiso 1 1 calc R . .
H10B H 0.5239 0.3788 0.7748 0.059 Uiso 1 1 calc R . .
H10C H 0.4448 0.3765 0.8345 0.059 Uiso 1 1 calc R . .
C11 C 0.5820(4) 0.20838(12) 0.75336(16) 0.0267(7) Uani 1 1 d . A .
H11A H 0.6810 0.2245 0.7626 0.040 Uiso 1 1 calc R . .
H11B H 0.5685 0.1971 0.7117 0.040 Uiso 1 1 calc R . .
H11C H 0.5798 0.1819 0.7808 0.040 Uiso 1 1 calc R . .
C12 C 0.2179(4) 0.04905(11) 0.92260(14) 0.0203(6) Uani 1 1 d . A .
H12A H 0.1267 0.0522 0.9434 0.024 Uiso 1 1 calc R . .
H12B H 0.2864 0.0250 0.9438 0.024 Uiso 1 1 calc R . .
C13 C 0.1683(3) 0.03468(11) 0.85786(14) 0.0207(6) Uani 1 1 d . . .
H13A H 0.1255 0.0027 0.8562 0.025 Uiso 1 1 calc R A .
H13B H 0.0878 0.0561 0.8382 0.025 Uiso 1 1 calc R . .
C14 C 0.3037(4) -0.05581(10) 0.80193(14) 0.0215(6) Uani 1 1 d . A .
C15 C 0.1749(4) -0.08586(11) 0.79544(15) 0.0250(7) Uani 1 1 d . . .
C16 C 0.1972(4) -0.13074(12) 0.81954(15) 0.0287(7) Uani 1 1 d . A .
H16A H 0.1125 -0.1516 0.8150 0.034 Uiso 1 1 calc R . .
C17 C 0.3357(5) -0.14600(12) 0.84941(15) 0.0302(8) Uani 1 1 d . . .
C18 C 0.4583(4) -0.11516(12) 0.85657(15) 0.0298(8) Uani 1 1 d . A .
H18A H 0.5541 -0.1252 0.8779 0.036 Uiso 1 1 calc R . .
C19 C 0.4465(4) -0.06994(12) 0.83373(15) 0.0255(7) Uani 1 1 d . . .
C20 C 0.0129(4) -0.07400(13) 0.76620(17) 0.0326(8) Uani 1 1 d . A .
H20A H -0.0569 -0.0993 0.7734 0.049 Uiso 1 1 calc R . .
H20B H 0.0109 -0.0700 0.7227 0.049 Uiso 1 1 calc R . .
H20C H -0.0200 -0.0450 0.7835 0.049 Uiso 1 1 calc R . .
C21 C 0.3522(6) -0.19453(13) 0.87574(19) 0.0448(11) Uani 1 1 d . A .
H21A H 0.3035 -0.2170 0.8460 0.067 Uiso 1 1 calc R . .
H21B H 0.3024 -0.1959 0.9119 0.067 Uiso 1 1 calc R . .
H21C H 0.4616 -0.2021 0.8864 0.067 Uiso 1 1 calc R . .
C22 C 0.5880(4) -0.03927(13) 0.84488(18) 0.0335(8) Uani 1 1 d . A .
H22A H 0.6163 -0.0294 0.8062 0.050 Uiso 1 1 calc R . .
H22B H 0.6733 -0.0568 0.8676 0.050 Uiso 1 1 calc R . .
H22C H 0.5661 -0.0118 0.8681 0.050 Uiso 1 1 calc R . .
C23 C 0.3988(4) 0.10171(12) 0.98198(14) 0.0233(7) Uani 1 1 d . . .
H23A H 0.3456 0.0906 1.0152 0.028 Uiso 1 1 calc R . .
H23B H 0.4200 0.1354 0.9880 0.028 Uiso 1 1 calc R . .
C24 C 0.5486(4) 0.07552(12) 0.98293(14) 0.0227(7) Uani 1 1 d . . .
H24A H 0.6246 0.0859 1.0174 0.027 Uiso 1 1 calc R . .
H24B H 0.5316 0.0416 0.9869 0.027 Uiso 1 1 calc R . .
C25 C 0.8747(3) 0.12449(10) 0.98013(13) 0.0165(6) Uani 1 1 d . . .
C26 C 0.8594(3) 0.17066(11) 0.95740(14) 0.0197(6) Uani 1 1 d . . .
C27 C 0.9323(4) 0.20660(11) 0.99248(15) 0.0241(7) Uani 1 1 d . . .
H27A H 0.9202 0.2377 0.9781 0.029 Uiso 1 1 calc R . .
C28 C 1.0221(4) 0.19823(12) 1.04785(15) 0.0255(7) Uani 1 1 d . . .
C29 C 1.0353(4) 0.15308(12) 1.06873(14) 0.0242(7) Uani 1 1 d . . .
H29A H 1.0972 0.1473 1.1064 0.029 Uiso 1 1 calc R . .
C30 C 0.9617(3) 0.11521(11) 1.03697(14) 0.0197(6) Uani 1 1 d . . .
C31 C 0.7735(4) 0.18355(12) 0.89633(15) 0.0247(7) Uani 1 1 d . . .
H31A H 0.7671 0.2175 0.8928 0.037 Uiso 1 1 calc R . .
H31B H 0.6695 0.1704 0.8918 0.037 Uiso 1 1 calc R . .
H31C H 0.8280 0.1711 0.8648 0.037 Uiso 1 1 calc R . .
C32 C 1.1026(5) 0.23805(14) 1.08394(18) 0.0388(9) Uani 1 1 d . . .
H32A H 1.1153 0.2304 1.1270 0.058 Uiso 1 1 calc R . .
H32B H 1.0407 0.2664 1.0765 0.058 Uiso 1 1 calc R . .
H32C H 1.2037 0.2431 1.0717 0.058 Uiso 1 1 calc R . .
C33 C 0.9817(4) 0.06821(12) 1.06723(15) 0.0244(7) Uani 1 1 d . . .
H33A H 0.8805 0.0545 1.0692 0.037 Uiso 1 1 calc R . .
H33B H 1.0378 0.0719 1.1081 0.037 Uiso 1 1 calc R . .
H33C H 1.0398 0.0477 1.0440 0.037 Uiso 1 1 calc R . .
O8 O 0.7837(4) 0.05019(14) 0.68235(18) 0.0178(9) Uiso 0.526(3) 1 d P A 1
O9 O 0.6945(5) 0.13834(15) 0.64375(19) 0.0226(10) Uiso 0.526(3) 1 d P A 1
O10 O 0.4066(5) 0.12788(17) 0.5850(2) 0.0280(11) Uiso 0.526(3) 1 d P A 1
O11 O 0.2663(6) 0.04782(18) 0.6096(2) 0.0342(12) Uiso 0.526(3) 1 d P A 1
O12 O 0.5452(5) 0.00921(16) 0.6096(2) 0.0273(10) Uiso 0.526(3) 1 d P A 1
C34 C 0.8896(8) 0.0887(3) 0.6931(3) 0.0209(17) Uiso 0.526(3) 1 d P A 1
H34A H 0.9960 0.0772 0.6936 0.025 Uiso 0.526(3) 1 calc PR A 1
H34B H 0.8826 0.1025 0.7330 0.025 Uiso 0.526(3) 1 calc PR A 1
C35 C 0.8553(7) 0.1255(2) 0.6452(3) 0.0238(13) Uiso 0.526(3) 1 d P A 1
H35A H 0.9225 0.1530 0.6551 0.029 Uiso 0.526(3) 1 calc PR A 1
H35B H 0.8726 0.1132 0.6055 0.029 Uiso 0.526(3) 1 calc PR A 1
C36 C 0.6639(12) 0.1496(4) 0.5890(4) 0.054(2) Uiso 0.526(3) 1 d P A 1
H36A H 0.7435 0.1341 0.5693 0.065 Uiso 0.526(3) 1 calc PR A 1
H36B H 0.6865 0.1834 0.5880 0.065 Uiso 0.526(3) 1 calc PR A 1
C37 C 0.5286(14) 0.1439(5) 0.5498(6) 0.075(3) Uiso 0.526(3) 1 d P A 1
H37A H 0.5430 0.1205 0.5186 0.090 Uiso 0.526(3) 1 calc PR A 1
H37B H 0.4978 0.1737 0.5293 0.090 Uiso 0.526(3) 1 calc PR A 1
C38 C 0.2637(13) 0.1182(4) 0.5521(6) 0.072(3) Uiso 0.526(3) 1 d P A 1
H38A H 0.2777 0.1072 0.5115 0.086 Uiso 0.526(3) 1 calc PR A 1
H38B H 0.2024 0.1472 0.5472 0.086 Uiso 0.526(3) 1 calc PR A 1
C39 C 0.1822(17) 0.0846(5) 0.5792(7) 0.082(4) Uiso 0.526(3) 1 d P A 1
H39A H 0.1042 0.0710 0.5477 0.099 Uiso 0.526(3) 1 calc PR A 1
H39B H 0.1261 0.1007 0.6084 0.099 Uiso 0.526(3) 1 calc PR A 1
C40 C 0.281(2) 0.0068(6) 0.5774(9) 0.097(6) Uiso 0.526(3) 1 d P A 1
H40A H 0.2721 0.0149 0.5341 0.116 Uiso 0.526(3) 1 calc PR A 1
H40B H 0.1925 -0.0136 0.5821 0.116 Uiso 0.526(3) 1 calc PR A 1
C41 C 0.4157(12) -0.0191(4) 0.5931(5) 0.055(2) Uiso 0.526(3) 1 d P A 1
H41A H 0.4326 -0.0388 0.5585 0.066 Uiso 0.526(3) 1 calc PR A 1
H41B H 0.4032 -0.0400 0.6271 0.066 Uiso 0.526(3) 1 calc PR A 1
C42 C 0.6857(9) -0.0165(3) 0.6267(4) 0.0299(17) Uiso 0.526(3) 1 d P A 1
H42A H 0.7013 -0.0392 0.5950 0.036 Uiso 0.526(3) 1 calc PR A 1
H42B H 0.6827 -0.0335 0.6649 0.036 Uiso 0.526(3) 1 calc PR A 1
C43 C 0.8131(9) 0.0193(3) 0.6345(3) 0.0306(15) Uiso 0.526(3) 1 d P A 1
H43A H 0.9142 0.0039 0.6452 0.037 Uiso 0.526(3) 1 calc PR A 1
H43B H 0.8135 0.0370 0.5967 0.037 Uiso 0.526(3) 1 calc PR A 1
O13 O 0.7671(6) 0.11103(17) 0.6830(2) 0.0256(11) Uiso 0.474(3) 1 d P A 2
O14 O 0.5195(6) 0.14609(18) 0.6090(2) 0.0282(12) Uiso 0.474(3) 1 d P A 2
O15 O 0.2426(6) 0.09689(19) 0.6046(3) 0.0298(12) Uiso 0.474(3) 1 d P A 2
O16 O 0.4132(6) 0.01982(17) 0.5929(2) 0.0238(11) Uiso 0.474(3) 1 d P A 2
O17 O 0.6997(6) 0.01974(18) 0.6507(2) 0.0288(12) Uiso 0.474(3) 1 d P A 2
C44 C 0.7868(13) 0.1451(4) 0.6403(5) 0.047(2) Uiso 0.474(3) 1 d P A 2
H44A H 0.8528 0.1310 0.6130 0.057 Uiso 0.474(3) 1 calc PR A 2
H44B H 0.8477 0.1704 0.6623 0.057 Uiso 0.474(3) 1 calc PR A 2
C45 C 0.6442(8) 0.1701(3) 0.5972(3) 0.0212(14) Uiso 0.474(3) 1 d P A 2
H45A H 0.6365 0.2034 0.6077 0.025 Uiso 0.474(3) 1 calc PR A 2
H45B H 0.6563 0.1675 0.5542 0.025 Uiso 0.474(3) 1 calc PR A 2
C46 C 0.3985(9) 0.1548(3) 0.5633(4) 0.0305(16) Uiso 0.474(3) 1 d P A 2
H46A H 0.4126 0.1365 0.5272 0.037 Uiso 0.474(3) 1 calc PR A 2
H46B H 0.3981 0.1883 0.5524 0.037 Uiso 0.474(3) 1 calc PR A 2
C47 C 0.2441(8) 0.1421(3) 0.5828(3) 0.0274(15) Uiso 0.474(3) 1 d P A 2
H47A H 0.2225 0.1640 0.6146 0.033 Uiso 0.474(3) 1 calc PR A 2
H47B H 0.1614 0.1455 0.5480 0.033 Uiso 0.474(3) 1 calc PR A 2
C48 C 0.1998(8) 0.0655(2) 0.5557(3) 0.0200(13) Uiso 0.474(3) 1 d P A 2
H48A H 0.2507 0.0745 0.5209 0.024 Uiso 0.474(3) 1 calc PR A 2
H48B H 0.0871 0.0663 0.5429 0.024 Uiso 0.474(3) 1 calc PR A 2
C49 C 0.2508(11) 0.0169(3) 0.5776(4) 0.0276(19) Uiso 0.474(3) 1 d P A 2
H49A H 0.2030 0.0081 0.6133 0.033 Uiso 0.474(3) 1 calc PR A 2
H49B H 0.2220 -0.0065 0.5455 0.033 Uiso 0.474(3) 1 calc PR A 2
C50 C 0.4879(9) -0.0256(3) 0.6038(4) 0.0276(16) Uiso 0.474(3) 1 d P A 2
H50A H 0.4522 -0.0477 0.5708 0.033 Uiso 0.474(3) 1 calc PR A 2
H50B H 0.4683 -0.0390 0.6425 0.033 Uiso 0.474(3) 1 calc PR A 2
C51 C 0.6567(10) -0.0138(3) 0.6056(5) 0.0309(19) Uiso 0.474(3) 1 d P A 2
H51A H 0.7198 -0.0422 0.6143 0.037 Uiso 0.474(3) 1 calc PR A 2
H51B H 0.6743 -0.0015 0.5660 0.037 Uiso 0.474(3) 1 calc PR A 2
C52 C 0.8500(10) 0.0365(3) 0.6485(4) 0.038(2) Uiso 0.474(3) 1 d P A 2
H52A H 0.8579 0.0486 0.6078 0.045 Uiso 0.474(3) 1 calc PR A 2
H52B H 0.9260 0.0111 0.6579 0.045 Uiso 0.474(3) 1 calc PR A 2
C53 C 0.8804(10) 0.0750(4) 0.6949(4) 0.029(2) Uiso 0.474(3) 1 d P A 2
H53A H 0.8781 0.0621 0.7357 0.035 Uiso 0.474(3) 1 calc PR A 2
H53B H 0.9840 0.0883 0.6940 0.035 Uiso 0.474(3) 1 calc PR A 2
S4 S 0.17737(11) -0.36897(3) 1.04274(4) 0.0316(2) Uani 1 1 d . . .
F1 F 0.1000(5) -0.34314(13) 1.14565(15) 0.0899(12) Uani 1 1 d . . .
F2 F -0.0510(3) -0.39358(13) 1.09720(16) 0.0749(10) Uani 1 1 d . . .
F3 F 0.1749(4) -0.41368(12) 1.14347(13) 0.0750(10) Uani 1 1 d . . .
O18 O 0.1591(4) -0.41212(11) 1.01133(14) 0.0468(7) Uani 1 1 d . . .
O19 O 0.3368(4) -0.35924(13) 1.06579(17) 0.0619(10) Uani 1 1 d . . .
O20 O 0.0873(3) -0.33121(10) 1.01382(14) 0.0443(7) Uani 1 1 d . . .
C54 C 0.0968(6) -0.38012(18) 1.1105(2) 0.0495(11) Uani 1 1 d . . .
C55 C 0.4236(5) 0.27921(14) 0.92265(17) 0.0349(8) Uani 1 1 d . . .
H55A H 0.4735 0.3099 0.9204 0.042 Uiso 1 1 calc R . .
H55B H 0.4242 0.2632 0.8836 0.042 Uiso 1 1 calc R . .
Cl1 Cl 0.23134(11) 0.28739(4) 0.93495(4) 0.0404(2) Uani 1 1 d . . .
Cl2 Cl 0.53002(11) 0.24576(3) 0.98111(4) 0.0384(2) Uani 1 1 d . . .

loop_
_atom_site_aniso_label
_atom_site_aniso_U_11
_atom_site_aniso_U_22
_atom_site_aniso_U_33
_atom_site_aniso_U_23
_atom_site_aniso_U_13
_atom_site_aniso_U_12
Fe1 0.0139(2) 0.0162(2) 0.0159(2) -0.00066(15) 0.00290(15) 0.00091(15)
Sr1 0.02052(15) 0.02003(15) 0.01547(14) -0.00008(10) 0.00189(10) 0.00064(11)
O1 0.0289(12) 0.0197(11) 0.0241(11) -0.0036(9) -0.0017(9) 0.0032(9)
O2 0.0184(12) 0.0212(12) 0.0543(16) -0.0041(11) -0.0009(11) -0.0015(9)
O3 0.0368(13) 0.0205(11) 0.0223(11) -0.0023(9) 0.0122(10) -0.0010(10)
O4 0.0332(13) 0.0259(12) 0.0233(12) 0.0006(9) -0.0040(10) 0.0004(10)
O5 0.0144(10) 0.0310(12) 0.0200(11) -0.0033(9) 0.0045(8) 0.0009(9)
O6 0.0221(11) 0.0196(11) 0.0278(12) -0.0005(9) -0.0016(9) 0.0029(9)
O7 0.0157(11) 0.0318(12) 0.0173(11) -0.0009(9) 0.0028(8) 0.0013(9)
N1 0.0143(12) 0.0183(12) 0.0200(13) -0.0007(10) 0.0037(10) -0.0001(9)
N2 0.0216(13) 0.0167(12) 0.0231(13) 0.0010(10) 0.0082(10) 0.0020(10)
N3 0.0196(13) 0.0165(12) 0.0202(13) -0.0038(10) 0.0049(10) -0.0012(10)
N4 0.0131(12) 0.0238(13) 0.0169(12) 0.0005(10) 0.0037(9) 0.0008(10)
S1 0.0180(4) 0.0146(3) 0.0279(4) -0.0018(3) 0.0002(3) 0.0005(3)
S2 0.0270(4) 0.0159(3) 0.0187(4) -0.0006(3) 0.0042(3) -0.0004(3)
S3 0.0129(3) 0.0197(4) 0.0184(3) -0.0016(3) 0.0023(3) 0.0018(3)
C1 0.0182(15) 0.0209(15) 0.0280(16) -0.0008(12) 0.0080(12) 0.0030(12)
C2 0.0275(17) 0.0185(15) 0.0287(17) -0.0034(13) 0.0101(14) 0.0021(12)
C3 0.0245(15) 0.0137(14) 0.0193(14) 0.0001(11) 0.0019(12) -0.0009(11)
C4 0.0273(17) 0.0205(16) 0.0231(16) 0.0029(12) 0.0036(13) 0.0028(12)
C5 0.0380(19) 0.0192(16) 0.0249(17) 0.0033(13) 0.0071(14) 0.0052(14)
C6 0.046(2) 0.0179(15) 0.0217(16) 0.0015(12) 0.0076(15) -0.0040(14)
C7 0.0316(18) 0.0236(16) 0.0220(16) 0.0024(12) 0.0065(13) -0.0073(13)
C8 0.0272(17) 0.0219(16) 0.0168(14) -0.0001(12) 0.0053(12) -0.0017(12)
C9 0.0254(18) 0.0247(17) 0.046(2) 0.0028(15) 0.0055(15) 0.0083(14)
C10 0.063(3) 0.0172(17) 0.039(2) -0.0011(15) 0.0115(19) -0.0069(17)
C11 0.0232(16) 0.0278(17) 0.0308(18) 0.0042(14) 0.0092(14) 0.0001(13)
C12 0.0182(15) 0.0208(15) 0.0232(15) 0.0035(12) 0.0069(12) -0.0006(12)
C13 0.0182(15) 0.0193(15) 0.0256(16) -0.0014(12) 0.0062(12) -0.0014(11)
C14 0.0339(18) 0.0136(14) 0.0179(15) -0.0009(11) 0.0068(13) -0.0010(12)
C15 0.0350(19) 0.0206(16) 0.0209(16) -0.0044(12) 0.0094(14) -0.0030(13)
C16 0.043(2) 0.0196(16) 0.0263(17) -0.0044(13) 0.0146(15) -0.0047(14)
C17 0.054(2) 0.0187(16) 0.0219(16) -0.0005(13) 0.0182(16) 0.0028(15)
C18 0.041(2) 0.0274(18) 0.0208(16) -0.0010(13) 0.0052(14) 0.0094(15)
C19 0.0336(18) 0.0223(16) 0.0209(16) -0.0040(12) 0.0057(13) 0.0030(13)
C20 0.035(2) 0.0303(19) 0.0318(19) -0.0039(15) 0.0045(15) -0.0073(15)
C21 0.077(3) 0.0239(19) 0.037(2) 0.0083(16) 0.018(2) 0.0058(19)
C22 0.0293(18) 0.0265(18) 0.042(2) -0.0009(15) -0.0026(16) 0.0048(14)
C23 0.0181(15) 0.0351(18) 0.0174(15) -0.0047(13) 0.0053(12) -0.0015(13)
C24 0.0159(15) 0.0340(18) 0.0180(15) 0.0014(13) 0.0016(12) -0.0008(12)
C25 0.0135(13) 0.0184(14) 0.0180(14) -0.0027(11) 0.0040(11) 0.0004(11)
C26 0.0164(14) 0.0222(15) 0.0217(15) 0.0010(12) 0.0065(12) 0.0027(11)
C27 0.0248(16) 0.0198(15) 0.0290(17) -0.0014(13) 0.0088(13) -0.0004(12)
C28 0.0251(16) 0.0258(17) 0.0265(17) -0.0064(13) 0.0071(13) -0.0040(13)
C29 0.0204(15) 0.0331(18) 0.0186(15) -0.0013(13) 0.0014(12) -0.0020(13)
C30 0.0176(14) 0.0224(15) 0.0195(15) -0.0006(12) 0.0046(11) 0.0014(11)
C31 0.0244(16) 0.0227(16) 0.0263(17) 0.0062(13) 0.0015(13) 0.0022(13)
C32 0.047(2) 0.032(2) 0.035(2) -0.0100(16) 0.0000(17) -0.0111(17)
C33 0.0260(17) 0.0260(16) 0.0201(15) 0.0031(13) -0.0001(13) 0.0027(13)
S4 0.0329(5) 0.0349(5) 0.0259(4) 0.0078(4) 0.0011(3) -0.0026(4)
F1 0.130(3) 0.089(3) 0.0501(18) -0.0210(17) 0.0148(19) 0.041(2)
F2 0.0484(17) 0.088(2) 0.095(2) 0.026(2) 0.0329(17) 0.0014(16)
F3 0.090(2) 0.094(2) 0.0481(17) 0.0376(16) 0.0335(16) 0.0425(19)
O18 0.0528(19) 0.0470(18) 0.0380(16) -0.0031(13) -0.0012(14) 0.0088(14)
O19 0.0331(16) 0.076(2) 0.073(2) 0.036(2) -0.0045(15) -0.0129(16)
O20 0.0427(16) 0.0405(16) 0.0484(17) 0.0181(13) 0.0023(13) 0.0031(13)
C54 0.056(3) 0.056(3) 0.040(2) 0.008(2) 0.020(2) 0.013(2)
C55 0.041(2) 0.034(2) 0.0296(19) 0.0020(15) 0.0046(16) -0.0018(16)
Cl1 0.0383(5) 0.0441(5) 0.0370(5) -0.0093(4) 0.0003(4) 0.0106(4)
Cl2 0.0407(5) 0.0336(5) 0.0370(5) -0.0079(4) -0.0065(4) 0.0077(4)

loop_
_atom_type_symbol
_atom_type_description
_atom_type_scat_dispersion_real
_atom_type_scat_dispersion_imag
_atom_type_scat_source
C C 0.0033 0.0016 'International Tables Vol C Tables 4.2.6.8 and 6.1.1.4'
H H 0.0000 0.0000 'International Tables Vol C Tables 4.2.6.8 and 6.1.1.4'
N N 0.0061 0.0033 'International Tables Vol C Tables 4.2.6.8 and 6.1.1.4'
O O 0.0106 0.0060 'International Tables Vol C Tables 4.2.6.8 and 6.1.1.4'
F F 0.0171 0.0103 'International Tables Vol C Tables 4.2.6.8 and 6.1.1.4'
S S 0.1246 0.1234 'International Tables Vol C Tables 4.2.6.8 and 6.1.1.4'
Cl Cl 0.1484 0.1585 'International Tables Vol C Tables 4.2.6.8 and 6.1.1.4'
Fe Fe 0.3463 0.8444 'International Tables Vol C Tables 4.2.6.8 and 6.1.1.4'
Sr Sr -1.5307 3.2498 'International Tables Vol C Tables 4.2.6.8 and 6.1.1.4'

loop_
_geom_angle_atom_site_label_1
_geom_angle_atom_site_label_2
_geom_angle_atom_site_label_3
_geom_angle
O7 Fe1 N2 100.45(10)
O7 Fe1 N3 104.33(10)
N2 Fe1 N3 110.40(11)
O7 Fe1 N4 99.67(10)
N2 Fe1 N4 118.64(11)
N3 Fe1 N4 119.41(11)
O7 Fe1 N1 175.99(10)
N2 Fe1 N1 79.27(10)
N3 Fe1 N1 79.45(10)
N4 Fe1 N1 77.10(10)
O7 Sr1 O13 79.21(12)
O7 Sr1 O1 72.17(7)
O13 Sr1 O1 108.22(12)
O7 Sr1 O3 70.48(8)
O13 Sr1 O3 127.66(12)
O1 Sr1 O3 101.82(8)
O7 Sr1 O14 120.97(13)
O13 Sr1 O14 64.62(16)
O1 Sr1 O14 76.86(13)
O3 Sr1 O14 166.41(13)
O7 Sr1 O11 139.89(13)
O13 Sr1 O11 140.80(16)
O1 Sr1 O11 91.49(12)
O3 Sr1 O11 77.84(13)
O14 Sr1 O11 88.64(16)
O7 Sr1 O10 141.03(12)
O13 Sr1 O10 88.71(15)
O1 Sr1 O10 76.90(11)
O3 Sr1 O10 140.22(12)
O14 Sr1 O10 26.19(15)
O11 Sr1 O10 62.55(15)
O7 Sr1 O17 103.25(12)
O13 Sr1 O17 64.52(16)
O1 Sr1 O17 172.36(13)
O3 Sr1 O17 81.94(12)
O14 Sr1 O17 101.06(16)
O11 Sr1 O17 95.83(16)
O10 Sr1 O17 104.56(15)
O7 Sr1 O8 83.83(10)
O13 Sr1 O8 39.50(14)
O1 Sr1 O8 144.13(10)
O3 Sr1 O8 94.48(10)
O14 Sr1 O8 94.14(14)
O11 Sr1 O8 123.33(14)
O10 Sr1 O8 109.69(13)
O17 Sr1 O8 28.24(14)
O7 Sr1 O16 146.67(12)
O13 Sr1 O16 112.94(15)
O1 Sr1 O16 126.84(12)
O3 Sr1 O16 78.23(12)
O14 Sr1 O16 91.67(15)
O11 Sr1 O16 35.81(15)
O10 Sr1 O16 71.99(15)
O17 Sr1 O16 60.25(15)
O8 Sr1 O16 87.53(14)
O7 Sr1 O12 130.29(11)
O13 Sr1 O12 92.50(15)
O1 Sr1 O12 153.00(11)
O3 Sr1 O12 77.26(11)
O14 Sr1 O12 97.69(15)
O11 Sr1 O12 61.75(15)
O10 Sr1 O12 86.72(14)
O17 Sr1 O12 34.11(15)
O8 Sr1 O12 61.80(13)
O16 Sr1 O12 26.17(14)
O7 Sr1 O9 97.94(11)
O13 Sr1 O9 28.29(14)
O1 Sr1 O9 94.32(11)
O3 Sr1 O9 155.72(11)
O14 Sr1 O9 36.35(15)
O11 Sr1 O9 120.12(15)
O10 Sr1 O9 61.11(14)
O17 Sr1 O9 80.11(15)
O8 Sr1 O9 62.44(13)
O16 Sr1 O9 106.38(14)
O12 Sr1 O9 96.36(14)
O7 Sr1 O15 136.55(13)
O13 Sr1 O15 128.39(16)
O1 Sr1 O15 67.53(13)
O3 Sr1 O15 102.33(13)
O14 Sr1 O15 64.49(16)
O11 Sr1 O15 31.33(16)
O10 Sr1 O15 39.69(15)
O17 Sr1 O15 118.45(16)
O8 Sr1 O15 139.44(14)
O16 Sr1 O15 60.88(16)
O12 Sr1 O15 86.13(15)
O9 Sr1 O15 100.56(15)
S1 O1 Sr1 155.10(14)
S2 O3 Sr1 129.46(13)
S3 O5 H7 115.4(12)
Fe1 O7 Sr1 124.01(10)
C23 N1 C12 111.4(2)
C23 N1 C1 110.7(2)
C12 N1 C1 111.8(2)
C23 N1 Fe1 109.22(18)
C12 N1 Fe1 105.88(18)
C1 N1 Fe1 107.59(18)
C2 N2 S1 114.0(2)
C2 N2 Fe1 113.7(2)
S1 N2 Fe1 126.26(15)
C13 N3 S2 111.5(2)
C13 N3 Fe1 115.51(19)
S2 N3 Fe1 131.43(15)
C24 N4 S3 110.5(2)
C24 N4 Fe1 118.27(19)
S3 N4 Fe1 129.18(15)
O2 S1 O1 114.89(15)
O2 S1 N2 112.83(15)
O1 S1 N2 107.31(13)
O2 S1 C3 107.67(14)
O1 S1 C3 109.30(14)
N2 S1 C3 104.30(14)
O4 S2 O3 114.76(15)
O4 S2 N3 111.56(14)
O3 S2 N3 108.76(14)
O4 S2 C14 108.16(15)
O3 S2 C14 107.00(15)
N3 S2 C14 106.15(14)
O4 S2 Sr1 96.93(10)
O3 S2 Sr1 32.61(9)
N3 S2 Sr1 92.73(10)
C14 S2 Sr1 139.59(11)
O6 S3 O5 115.57(14)
O6 S3 N4 110.88(14)
O5 S3 N4 108.74(13)
O6 S3 C25 108.17(14)
O5 S3 C25 106.30(14)
N4 S3 C25 106.73(13)
N1 C1 C2 108.1(2)
N2 C2 C1 109.2(3)
C4 C3 C8 120.9(3)
C4 C3 S1 120.9(2)
C8 C3 S1 117.8(2)
C5 C4 C3 117.3(3)
C5 C4 C9 116.3(3)
C3 C4 C9 126.4(3)
C6 C5 C4 123.1(3)
C5 C6 C7 118.0(3)
C5 C6 C10 121.0(3)
C7 C6 C10 120.9(3)
C6 C7 C8 122.3(3)
C7 C8 C3 118.2(3)
C7 C8 C11 117.7(3)
C3 C8 C11 124.1(3)
N1 C12 C13 109.0(2)
N3 C13 C12 108.0(2)
C19 C14 C15 121.1(3)
C19 C14 S2 118.1(2)
C15 C14 S2 120.8(3)
C16 C15 C14 117.2(3)
C16 C15 C20 116.3(3)
C14 C15 C20 126.5(3)
C17 C16 C15 123.1(3)
C16 C17 C18 118.1(3)
C16 C17 C21 120.8(4)
C18 C17 C21 121.1(4)
C17 C18 C19 122.6(3)
C18 C19 C14 117.8(3)
C18 C19 C22 117.8(3)
C14 C19 C22 124.4(3)
N1 C23 C24 109.6(3)
N4 C24 C23 107.2(3)
C30 C25 C26 120.7(3)
C30 C25 S3 121.3(2)
C26 C25 S3 117.9(2)
C27 C26 C25 118.5(3)
C27 C26 C31 117.2(3)
C25 C26 C31 124.3(3)
C28 C27 C26 121.9(3)
C29 C28 C27 118.3(3)
C29 C28 C32 121.3(3)
C27 C28 C32 120.4(3)
C28 C29 C30 123.2(3)
C29 C30 C25 117.3(3)
C29 C30 C33 116.8(3)
C25 C30 C33 125.9(3)
C34 O8 C43 114.3(5)
C34 O8 Sr1 110.4(4)
C43 O8 Sr1 118.0(4)
C36 O9 C35 98.7(6)
C36 O9 Sr1 115.5(5)
C35 O9 Sr1 120.4(3)
C38 O10 C37 116.5(8)
C38 O10 Sr1 118.5(6)
C37 O10 Sr1 116.8(5)
C40 O11 C39 117.7(11)
C40 O11 Sr1 119.8(8)
C39 O11 Sr1 110.8(7)
C41 O12 C42 113.8(6)
C41 O12 Sr1 113.9(5)
C42 O12 Sr1 115.2(4)
O8 C34 C35 111.3(5)
O9 C35 C34 106.4(5)
O9 C36 C37 129.1(10)
O9 C36 Sr1 45.0(4)
C37 C36 Sr1 85.2(7)
C36 C37 O10 108.5(9)
O10 C38 C39 113.1(11)
C38 C39 O11 117.6(12)
C38 C39 Sr1 84.7(8)
O11 C39 Sr1 46.1(5)
O11 C40 C41 117.1(14)
C40 C41 O12 112.6(11)
O12 C42 C43 105.8(6)
O8 C43 C42 106.9(6)
C44 O13 C53 118.6(7)
C44 O13 Sr1 117.6(5)
C53 O13 Sr1 111.1(5)
C45 O14 C46 108.6(6)
C45 O14 Sr1 130.3(4)
C46 O14 Sr1 119.5(4)
C47 O15 C48 109.5(6)
C47 O15 Sr1 110.9(4)
C48 O15 Sr1 118.8(4)
C49 O16 C50 113.4(6)
C49 O16 Sr1 112.3(5)
C50 O16 Sr1 112.0(4)
C51 O17 C52 111.0(6)
C51 O17 Sr1 121.3(5)
C52 O17 Sr1 117.4(5)
O13 C44 C45 123.5(8)
O13 C44 Sr1 41.1(4)
C45 C44 Sr1 82.7(5)
O14 C45 C44 103.5(6)
O14 C46 C47 111.1(6)
O15 C47 C46 112.4(6)
O15 C48 C49 107.3(6)
O16 C49 C48 105.1(7)
O16 C50 C51 102.7(6)
O17 C51 C50 109.1(7)
O17 C52 C53 107.0(7)
O13 C53 C52 110.6(7)
O13 C53 Sr1 45.2(4)
C52 C53 Sr1 84.1(5)
O18 S4 O20 114.78(19)
O18 S4 O19 112.1(2)
O20 S4 O19 117.0(2)
O18 S4 C54 103.5(2)
O20 S4 C54 104.8(2)
O19 S4 C54 102.4(2)
F1 C54 F3 106.5(4)
F1 C54 F2 107.3(4)
F3 C54 F2 108.3(4)
F1 C54 S4 112.7(4)
F3 C54 S4 111.1(3)
F2 C54 S4 110.7(3)
Cl1 C55 Cl2 111.5(2)

loop_
_geom_bond_atom_site_label_1
_geom_bond_atom_site_label_2
_geom_bond_distance
Fe1 O7 1.872(2)
Fe1 N2 2.009(3)
Fe1 N3 2.010(3)
Fe1 N4 2.024(3)
Fe1 N1 2.280(3)
Sr1 O7 2.464(2)
Sr1 O13 2.535(5)
Sr1 O1 2.538(2)
Sr1 O3 2.547(2)
Sr1 O14 2.565(5)
Sr1 O11 2.581(5)
Sr1 O10 2.629(5)
Sr1 O17 2.633(5)
Sr1 O8 2.644(4)
Sr1 O16 2.659(5)
Sr1 O12 2.662(5)
Sr1 O9 2.664(5)
Sr1 O15 2.687(6)
O1 S1 1.455(2)
O2 S1 1.438(2)
O3 S2 1.455(2)
O4 S2 1.438(2)
O5 S3 1.450(2)
O5 H7 1.90(2)
O6 S3 1.438(2)
N1 C23 1.472(4)
N1 C12 1.483(4)
N1 C1 1.488(4)
N2 C2 1.485(4)
N2 S1 1.589(3)
N3 C13 1.488(4)
N3 S2 1.592(3)
N4 C24 1.481(4)
N4 S3 1.608(3)
S1 C3 1.795(3)
S2 C14 1.788(3)
S3 C25 1.798(3)
C1 C2 1.503(4)
C3 C4 1.410(4)
C3 C8 1.414(4)
C4 C5 1.402(5)
C4 C9 1.512(5)
C5 C6 1.380(5)
C6 C7 1.385(5)
C6 C10 1.510(5)
C7 C8 1.395(5)
C8 C11 1.502(5)
C12 C13 1.511(4)
C14 C19 1.408(5)
C14 C15 1.414(5)
C15 C16 1.400(5)
C15 C20 1.515(5)
C16 C17 1.371(5)
C17 C18 1.385(5)
C17 C21 1.512(5)
C18 C19 1.394(5)
C19 C22 1.515(5)
C23 C24 1.514(4)
C25 C30 1.412(4)
C25 C26 1.419(4)
C26 C27 1.394(5)
C26 C31 1.509(4)
C27 C28 1.390(5)
C28 C29 1.377(5)
C28 C32 1.514(5)
C29 C30 1.404(4)
C30 C33 1.509(4)
O8 C34 1.442(8)
O8 C43 1.445(8)
O9 C36 1.259(10)
O9 C35 1.457(8)
O10 C38 1.387(12)
O10 C37 1.497(13)
O11 C40 1.398(18)
O11 C39 1.407(14)
O12 C41 1.403(11)
O12 C42 1.441(9)
C34 C35 1.506(10)
C36 C37 1.381(15)
C38 C39 1.393(17)
C40 C41 1.40(2)
C42 C43 1.512(11)
O13 C44 1.398(11)
O13 C53 1.433(10)
O14 C45 1.355(9)
O14 C46 1.386(9)
O15 C47 1.387(9)
O15 C48 1.427(9)
O16 C49 1.421(11)
O16 C50 1.463(9)
O17 C51 1.407(10)
O17 C52 1.414(10)
C44 C45 1.631(12)
C46 C47 1.533(10)
C48 C49 1.526(12)
C50 C51 1.517(12)
C52 C53 1.517(13)
S4 O18 1.423(3)
S4 O20 1.439(3)
S4 O19 1.447(3)
S4 C54 1.801(4)
F1 C54 1.320(6)
F2 C54 1.346(6)
F3 C54 1.340(5)
C55 Cl1 1.769(4)
C55 Cl2 1.775(4)
